data_4342301
loop_
_publ_author_name
'Gelfand, Benjamin S.'
'Lin, Jian-Bin'
'Shimizu, George K. H.'

_publ_section_title
;
 Design of a humidity-stable metal-organic framework using a phosphonate
 monoester ligand.
;
_journal_issue 4
_journal_name_full 'Inorganic chemistry'
_journal_page_first 1185
_journal_page_last 1187
_journal_paper_doi 10.1021/ic502478u
_journal_volume 54
_journal_year 2015
_chemical_formula_sum 'C24 H36 Cu2 O12 P4'
_chemical_formula_weight 767.49
_space_group_crystal_system triclinic
_space_group_IT_number 2
_space_group_name_Hall '-P 1'
_space_group_name_H-M_alt 'P -1'
_symmetry_space_group_name_Hall '-P 1'
_symmetry_space_group_name_H-M 'P -1'
_atom_sites_solution_hydrogens geom
_audit_creation_method SHELXL-2014/7
_cell_angle_alpha 89.06(3)
_cell_angle_beta 85.07(3)
_cell_angle_gamma 67.71(3)
_cell_formula_units_Z 2
_cell_length_a 10.033(2)
_cell_length_b 10.751(2)
_cell_length_c 15.079(3)
_cell_measurement_reflns_used 6329
_cell_measurement_temperature 173(2)
_cell_measurement_theta_max 27.485
_cell_measurement_theta_min 0.998
_cell_volume 1499.2(6)
_computing_cell_refinement 'HKL Scalepack (Otwinowski & Minor 1997)'
_computing_data_collection 'Collect (Bruker AXS BV, 1997-2004)'
_computing_data_reduction 'HKL Denzo and Scalepack(Otwinowski&Minor 1997)'
_computing_structure_refinement 'SHELXL-2014/7 (Sheldrick, 2014)'
_computing_structure_solution Sir2014
_diffrn_ambient_temperature 173(2)
_diffrn_measured_fraction_theta_full 0.995
_diffrn_measured_fraction_theta_max 0.995
_diffrn_measurement_device_type KappaCCD
_diffrn_measurement_method CCD
_diffrn_radiation_type MoK\a
_diffrn_radiation_wavelength 0.71073
_diffrn_reflns_av_R_equivalents 0.0241
_diffrn_reflns_av_unetI/netI 0.0302
_diffrn_reflns_Laue_measured_fraction_full 0.995
_diffrn_reflns_Laue_measured_fraction_max 0.995
_diffrn_reflns_limit_h_max 11
_diffrn_reflns_limit_h_min -11
_diffrn_reflns_limit_k_max 12
_diffrn_reflns_limit_k_min -12
_diffrn_reflns_limit_l_max 17
_diffrn_reflns_limit_l_min -17
_diffrn_reflns_number 10042
_diffrn_reflns_point_group_measured_fraction_full 0.995
_diffrn_reflns_point_group_measured_fraction_max 0.995
_diffrn_reflns_theta_full 24.999
_diffrn_reflns_theta_max 24.999
_diffrn_reflns_theta_min 2.048
_diffrn_source 'fine-focus sealed tube'
_exptl_absorpt_coefficient_mu 1.693
_exptl_absorpt_correction_T_max 0.8490
_exptl_absorpt_correction_T_min 0.8490
_exptl_absorpt_correction_type multi-scan
_exptl_absorpt_process_details 'Sheldrick, G. M., SADABS 1997'
_exptl_crystal_colour blue
_exptl_crystal_density_diffrn 1.700
_exptl_crystal_description block
_exptl_crystal_F_000 788
_exptl_crystal_size_max 0.100
_exptl_crystal_size_mid 0.100
_exptl_crystal_size_min 0.100
_refine_diff_density_max 1.120
_refine_diff_density_min -1.275
_refine_diff_density_rms 0.332
_refine_ls_extinction_method none
_refine_ls_goodness_of_fit_ref 1.001
_refine_ls_hydrogen_treatment constr
_refine_ls_matrix_type full
_refine_ls_number_parameters 379
_refine_ls_number_reflns 5238
_refine_ls_number_restraints 12
_refine_ls_restrained_S_all 0.999
_refine_ls_R_factor_all 0.0929
_refine_ls_R_factor_gt 0.0793
_refine_ls_shift/su_max 0.001
_refine_ls_shift/su_mean 0.000
_refine_ls_structure_factor_coef Fsqd
_refine_ls_weighting_details 'w=1/[\s^2^(Fo^2^)+(0.1500P)^2^+33.0000P] where P=(Fo^2^+2Fc^2^)/3'
_refine_ls_weighting_scheme calc
_refine_ls_wR_factor_gt 0.2882
_refine_ls_wR_factor_ref 0.3017
_reflns_Friedel_coverage 0.000
_reflns_number_gt 3955
_reflns_number_total 5238
_reflns_threshold_expression 'I > 2\s(I)'
_cod_data_source_file ic502478u_si_002.cif
_cod_data_source_block l
_cod_depositor_comments 'Adding full bibliography for 4342301.cif.'
_cod_original_cell_volume 1499.1(6)
_cod_database_code 4342301
_shelx_shelxl_version_number 2014/7
_shelx_space_group_comment
;
The symmetry employed for this shelxl refinement is uniquely defined
by the following loop, which should always be used as a source of
symmetry information in preference to the above space-group names.
They are only intended as comments.
;
_shelx_estimated_absorpt_t_min 0.849
_shelx_estimated_absorpt_t_max 0.849

loop_
_space_group_symop_operation_xyz
'x, y, z'
'-x, -y, -z'

loop_
_atom_site_label
_atom_site_type_symbol
_atom_site_fract_x
_atom_site_fract_y
_atom_site_fract_z
_atom_site_U_iso_or_equiv
_atom_site_adp_type
_atom_site_occupancy
_atom_site_site_symmetry_order
_atom_site_calc_flag
_atom_site_refinement_flags_posn
_atom_site_refinement_flags_adp
Cu1 Cu 0.24821(9) 1.00035(9) 1.00198(6) 0.0134(4) Uani 1 1 d . .
Cu2 Cu 0.74872(9) 0.50182(9) 0.49934(6) 0.0136(4) Uani 1 1 d . .
P1 P 0.5806(2) 0.8156(2) 0.97424(15) 0.0140(5) Uani 1 1 d . .
P2 P 0.9172(2) 0.1850(2) 1.02578(15) 0.0133(5) Uani 1 1 d . .
P3 P 0.4232(2) 0.6829(2) 0.47295(15) 0.0137(5) Uani 1 1 d . .
P4 P 0.0757(2) 1.3171(2) 0.52160(15) 0.0143(5) Uani 1 1 d . .
O1 O 0.4242(6) 0.8409(6) 0.9933(5) 0.0223(14) Uani 1 1 d . .
O2 O 0.6439(6) 0.8893(6) 1.0311(4) 0.0181(13) Uani 1 1 d . .
O3 O 0.6177(6) 0.8459(6) 0.8745(4) 0.0218(14) Uani 1 1 d . .
O4 O 0.8599(6) 0.1097(6) 0.9657(4) 0.0174(13) Uani 1 1 d . .
O5 O 1.0744(6) 0.1604(6) 1.0110(5) 0.0218(14) Uani 1 1 d . .
O6 O 0.8732(6) 0.1521(6) 1.1233(4) 0.0185(13) Uani 1 1 d . .
O7 O 0.5804(6) 0.6599(6) 0.4861(4) 0.0202(14) Uani 1 1 d . .
O8 O 0.3505(6) 0.6117(5) 0.5332(4) 0.0157(12) Uani 1 1 d . .
O9 O 0.4044(6) 0.6454(6) 0.3752(4) 0.0188(13) Uani 1 1 d . .
O10 O 0.1543(6) 1.3859(6) 0.4634(4) 0.0171(13) Uani 1 1 d . .
O11 O -0.0803(7) 1.3433(6) 0.5056(5) 0.0233(15) Uani 1 1 d . .
O12 O 0.0923(6) 1.3523(6) 0.6199(4) 0.0211(14) Uani 1 1 d . .
C1 C 0.6753(9) 0.6371(9) 0.9892(6) 0.0181(18) Uani 1 1 d . .
C2 C 0.7982(9) 0.5939(9) 1.0356(6) 0.0167(18) Uani 1 1 d . .
H2A H 0.8320 0.6569 1.0591 0.020 Uiso 1 1 calc R U
C3 C 0.8714(9) 0.4557(9) 1.0472(6) 0.0211(19) Uani 1 1 d . .
H3A H 0.9546 0.4250 1.0798 0.025 Uiso 1 1 calc R U
C4 C 0.8236(10) 0.3623(9) 1.0112(6) 0.0181(18) Uani 1 1 d . .
C5 C 0.7012(9) 0.4075(9) 0.9649(6) 0.0202(19) Uani 1 1 d . .
H5A H 0.6664 0.3450 0.9416 0.024 Uiso 1 1 calc R U
C6 C 0.6290(10) 0.5449(9) 0.9525(6) 0.0209(19) Uani 1 1 d . .
H6A H 0.5475 0.5755 0.9185 0.025 Uiso 1 1 calc R U
C7 C 0.5292(12) 0.8452(11) 0.8024(7) 0.036(2) Uani 1 1 d . .
H7A H 0.4398 0.8326 0.8278 0.043 Uiso 1 1 calc R U
C8 C 0.6127(13) 0.7332(12) 0.7379(8) 0.043(3) Uani 1 1 d . .
H8A H 0.5528 0.7333 0.6899 0.065 Uiso 1 1 calc R U
H8B H 0.7001 0.7457 0.7129 0.065 Uiso 1 1 calc R U
H8C H 0.6399 0.6473 0.7687 0.065 Uiso 1 1 calc R U
C9 C 0.4878(16) 0.9818(12) 0.7600(8) 0.053(4) Uani 1 1 d . .
H9A H 0.4281 0.9865 0.7109 0.080 Uiso 1 1 calc R U
H9B H 0.4331 1.0519 0.8045 0.080 Uiso 1 1 calc R U
H9C H 0.5755 0.9955 0.7369 0.080 Uiso 1 1 calc R U
C10 C 0.9076(12) 0.2047(11) 1.2031(7) 0.033(2) Uani 1 1 d . .
H10A H 0.8871 0.3026 1.1954 0.040 Uiso 1 1 calc R U
C11 C 0.8076(13) 0.1886(12) 1.2783(8) 0.045(3) Uani 1 1 d . .
H11A H 0.8267 0.2227 1.3337 0.067 Uiso 1 1 calc R U
H11B H 0.7072 0.2393 1.2658 0.067 Uiso 1 1 calc R U
H11C H 0.8236 0.0932 1.2845 0.067 Uiso 1 1 calc R U
C12 C 1.0599(13) 0.135(2) 1.2202(9) 0.071(5) Uani 1 1 d . .
H12A H 1.0788 0.1732 1.2742 0.107 Uiso 1 1 calc R U
H12B H 1.0808 0.0392 1.2284 0.107 Uiso 1 1 calc R U
H12C H 1.1219 0.1468 1.1696 0.107 Uiso 1 1 calc R U
C13 C 0.3235(9) 0.8618(8) 0.4850(6) 0.0134(17) Uani 1 1 d . .
C14 C 0.3784(9) 0.9369(8) 0.5349(6) 0.0174(18) Uani 1 1 d . U
H14A H 0.4672 0.8938 0.5608 0.021 Uiso 1 1 calc R U
C15 C 0.3039(10) 1.0734(8) 0.5466(6) 0.0180(18) Uani 1 1 d . U
H15A H 0.3420 1.1240 0.5805 0.022 Uiso 1 1 calc R U
C16 C 0.1732(9) 1.1383(8) 0.5092(6) 0.0154(17) Uani 1 1 d . .
C17 C 0.1197(9) 1.0630(8) 0.4577(6) 0.0168(18) Uani 1 1 d . .
H17A H 0.0324 1.1060 0.4302 0.020 Uiso 1 1 calc R U
C18 C 0.1942(10) 0.9269(8) 0.4473(6) 0.0188(18) Uani 1 1 d . .
H18A H 0.1562 0.8761 0.4135 0.023 Uiso 1 1 calc R U
C19 C 0.4768(12) 0.6812(11) 0.2979(7) 0.031(2) Uani 1 1 d . .
H19A H 0.5207 0.7451 0.3162 0.038 Uiso 1 1 calc R U
C20 C 0.3675(14) 0.7483(13) 0.2336(8) 0.052(3) Uani 1 1 d . .
H20A H 0.4148 0.7733 0.1807 0.077 Uiso 1 1 calc R U
H20B H 0.3230 0.6864 0.2163 0.077 Uiso 1 1 calc R U
H20C H 0.2928 0.8292 0.2617 0.077 Uiso 1 1 calc R U
C21 C 0.5937(17) 0.5564(17) 0.2588(9) 0.084(6) Uani 1 1 d . .
H21A H 0.6438 0.5794 0.2062 0.125 Uiso 1 1 calc R U
H21B H 0.6629 0.5151 0.3031 0.125 Uiso 1 1 calc R U
H21C H 0.5512 0.4930 0.2416 0.125 Uiso 1 1 calc R U
C22 C -0.0055(12) 1.3515(11) 0.6960(7) 0.033(2) Uani 1 1 d . .
H22A H -0.1020 1.3657 0.6750 0.040 Uiso 1 1 calc R U
C23 C 0.049(2) 1.2197(15) 0.7415(10) 0.076(5) Uani 1 1 d . .
H23A H -0.0180 1.2208 0.7929 0.114 Uiso 1 1 calc R U
H23B H 0.0576 1.1476 0.6999 0.114 Uiso 1 1 calc R U
H23C H 0.1446 1.2040 0.7618 0.114 Uiso 1 1 calc R U
C24 C -0.0211(15) 1.4683(14) 0.7546(9) 0.055(4) Uani 1 1 d . .
H24A H -0.0868 1.4716 0.8073 0.083 Uiso 1 1 calc R U
H24B H 0.0738 1.4578 0.7732 0.083 Uiso 1 1 calc R U
H24C H -0.0605 1.5519 0.7216 0.083 Uiso 1 1 calc R U

loop_
_atom_site_aniso_label
_atom_site_aniso_U_11
_atom_site_aniso_U_22
_atom_site_aniso_U_33
_atom_site_aniso_U_23
_atom_site_aniso_U_13
_atom_site_aniso_U_12
Cu1 0.0098(6) 0.0095(6) 0.0206(6) 0.0004(4) -0.0013(4) -0.0032(4)
Cu2 0.0096(6) 0.0091(6) 0.0210(6) 0.0006(4) -0.0007(4) -0.0026(4)
P1 0.0090(10) 0.0095(10) 0.0216(12) 0.0015(8) -0.0008(8) -0.0014(8)
P2 0.0090(10) 0.0083(10) 0.0206(11) 0.0008(8) -0.0002(8) -0.0013(8)
P3 0.0097(10) 0.0079(10) 0.0233(12) 0.0010(8) -0.0022(8) -0.0031(8)
P4 0.0097(10) 0.0082(10) 0.0240(12) 0.0000(8) -0.0025(8) -0.0020(8)
O1 0.010(3) 0.013(3) 0.042(4) 0.006(3) 0.005(3) -0.004(2)
O2 0.012(3) 0.016(3) 0.028(3) -0.001(2) -0.003(2) -0.007(2)
O3 0.018(3) 0.020(3) 0.028(4) 0.009(3) -0.002(3) -0.008(3)
O4 0.012(3) 0.017(3) 0.026(3) -0.001(2) -0.001(2) -0.007(2)
O5 0.009(3) 0.012(3) 0.043(4) 0.004(3) 0.006(3) -0.004(2)
O6 0.017(3) 0.012(3) 0.027(3) 0.003(2) 0.001(2) -0.006(2)
O7 0.011(3) 0.007(3) 0.041(4) 0.001(3) -0.006(3) -0.001(2)
O8 0.016(3) 0.009(3) 0.027(3) -0.004(2) -0.002(2) -0.010(2)
O9 0.019(3) 0.013(3) 0.024(3) -0.001(2) -0.001(2) -0.006(2)
O10 0.016(3) 0.010(3) 0.030(3) 0.000(2) -0.006(2) -0.009(2)
O11 0.014(3) 0.009(3) 0.042(4) -0.004(3) -0.008(3) 0.002(2)
O12 0.016(3) 0.016(3) 0.030(4) -0.001(3) -0.003(3) -0.006(2)
C1 0.015(4) 0.018(4) 0.018(4) 0.001(3) -0.001(3) -0.004(3)
C2 0.010(4) 0.017(4) 0.020(4) -0.004(3) -0.001(3) -0.002(3)
C3 0.012(4) 0.022(5) 0.028(5) 0.001(4) -0.003(4) -0.006(4)
C4 0.022(5) 0.017(4) 0.013(4) 0.000(3) -0.001(3) -0.005(4)
C5 0.010(4) 0.021(5) 0.025(5) -0.001(4) -0.002(3) -0.001(3)
C6 0.015(4) 0.021(5) 0.026(5) 0.000(4) -0.003(4) -0.006(4)
C7 0.042(6) 0.042(6) 0.024(5) 0.006(5) -0.004(5) -0.017(5)
C8 0.045(7) 0.042(7) 0.037(6) -0.004(5) -0.003(5) -0.010(5)
C9 0.080(10) 0.036(7) 0.030(6) 0.003(5) -0.018(6) -0.004(6)
C10 0.043(6) 0.038(6) 0.022(5) 0.001(4) -0.003(4) -0.019(5)
C11 0.043(7) 0.045(7) 0.043(7) -0.004(5) 0.004(5) -0.013(6)
C12 0.027(6) 0.153(16) 0.036(7) 0.003(8) -0.007(5) -0.035(8)
C13 0.010(4) 0.006(4) 0.022(4) 0.001(3) 0.002(3) -0.002(3)
C14 0.012(4) 0.011(4) 0.028(5) 0.003(3) -0.002(3) -0.004(3)
C15 0.023(4) 0.008(4) 0.030(5) -0.002(3) -0.004(4) -0.013(4)
C16 0.017(4) 0.005(4) 0.021(4) 0.002(3) 0.004(3) -0.002(3)
C17 0.011(4) 0.008(4) 0.031(5) 0.003(3) -0.006(3) -0.001(3)
C18 0.024(5) 0.010(4) 0.028(5) 0.002(3) -0.011(4) -0.011(4)
C19 0.039(6) 0.032(6) 0.024(5) 0.000(4) 0.002(4) -0.016(5)
C20 0.056(8) 0.053(8) 0.032(6) 0.008(6) -0.002(6) -0.007(6)
C21 0.070(10) 0.088(12) 0.040(8) 0.010(8) 0.033(7) 0.022(9)
C22 0.032(6) 0.045(6) 0.024(5) -0.003(4) 0.004(4) -0.018(5)
C23 0.104(13) 0.051(8) 0.056(9) 0.013(7) 0.025(9) -0.019(9)
C24 0.056(8) 0.058(8) 0.046(8) -0.023(6) 0.012(6) -0.018(7)

loop_
_atom_type_symbol
_atom_type_description
_atom_type_scat_dispersion_real
_atom_type_scat_dispersion_imag
_atom_type_scat_source
C C 0.0033 0.0016 'International Tables Vol C Tables 4.2.6.8 and 6.1.1.4'
H H 0.0000 0.0000 'International Tables Vol C Tables 4.2.6.8 and 6.1.1.4'
O O 0.0106 0.0060 'International Tables Vol C Tables 4.2.6.8 and 6.1.1.4'
P P 0.1023 0.0942 'International Tables Vol C Tables 4.2.6.8 and 6.1.1.4'
Cu Cu 0.3201 1.2651 'International Tables Vol C Tables 4.2.6.8 and 6.1.1.4'

loop_
_geom_angle_atom_site_label_1
_geom_angle_atom_site_label_2
_geom_angle_atom_site_label_3
_geom_angle
_geom_angle_site_symmetry_1
_geom_angle_site_symmetry_3
O4 Cu1 O5 91.2(2) 2_667 1_465
O4 Cu1 O2 179.6(2) 2_667 2_677
O5 Cu1 O2 88.7(2) 1_465 2_677
O4 Cu1 O1 89.4(2) 2_667 .
O5 Cu1 O1 179.3(2) 1_465 .
O2 Cu1 O1 90.7(2) 2_677 .
O11 Cu2 O7 176.8(3) 1_645 .
O11 Cu2 O10 91.6(3) 1_645 2_676
O7 Cu2 O10 89.0(2) . 2_676
O11 Cu2 O8 88.3(3) 1_645 2_666
O7 Cu2 O8 91.2(2) . 2_666
O10 Cu2 O8 177.8(2) 2_676 2_666
O1 P1 O2 117.4(4) . .
O1 P1 O3 111.9(4) . .
O2 P1 O3 106.5(4) . .
O1 P1 C1 105.6(4) . .
O2 P1 C1 108.0(4) . .
O3 P1 C1 106.9(4) . .
O5 P2 O4 117.0(4) . .
O5 P2 O6 112.4(4) . .
O4 P2 O6 105.4(3) . .
O5 P2 C4 105.5(4) . .
O4 P2 C4 108.8(4) . .
O6 P2 C4 107.3(4) . .
O8 P3 O7 117.8(3) . .
O8 P3 O9 105.6(3) . .
O7 P3 O9 112.2(4) . .
O8 P3 C13 109.1(4) . .
O7 P3 C13 106.0(4) . .
O9 P3 C13 105.6(4) . .
O10 P4 O11 118.1(4) . .
O10 P4 O12 105.5(3) . .
O11 P4 O12 112.5(4) . .
O10 P4 C16 108.3(4) . .
O11 P4 C16 106.4(4) . .
O12 P4 C16 105.4(4) . .
P1 O1 Cu1 134.5(4) . .
P1 O2 Cu1 130.4(4) . 2_677
C7 O3 P1 123.2(6) . .
P2 O4 Cu1 128.6(4) . 2_667
P2 O5 Cu1 133.6(4) . 1_645
C10 O6 P2 123.9(6) . .
P3 O7 Cu2 133.1(4) . .
P3 O8 Cu2 128.1(4) . 2_666
C19 O9 P3 122.1(6) . .
P4 O10 Cu2 127.4(4) . 2_676
P4 O11 Cu2 134.3(4) . 1_465
C22 O12 P4 124.6(6) . .
C6 C1 C2 120.5(8) . .
C6 C1 P1 120.6(7) . .
C2 C1 P1 118.9(7) . .
C1 C2 C3 118.8(8) . .
C4 C3 C2 120.8(8) . .
C3 C4 C5 119.4(8) . .
C3 C4 P2 121.0(7) . .
C5 C4 P2 119.6(7) . .
C4 C5 C6 119.9(9) . .
C1 C6 C5 120.5(8) . .
O3 C7 C8 109.9(9) . .
O3 C7 C9 106.3(9) . .
C8 C7 C9 112.3(9) . .
O6 C10 C12 111.9(10) . .
O6 C10 C11 106.4(9) . .
C12 C10 C11 111.7(10) . .
C18 C13 C14 119.0(7) . .
C18 C13 P3 122.5(7) . .
C14 C13 P3 118.6(6) . .
C15 C14 C13 120.1(8) . .
C14 C15 C16 120.7(8) . .
C15 C16 C17 119.0(7) . .
C15 C16 P4 121.6(7) . .
C17 C16 P4 119.3(6) . .
C18 C17 C16 119.6(8) . .
C13 C18 C17 121.5(8) . .
O9 C19 C20 108.4(9) . .
O9 C19 C21 108.6(9) . .
C20 C19 C21 112.0(11) . .
O12 C22 C24 106.7(9) . .
O12 C22 C23 110.5(10) . .
C24 C22 C23 113.4(11) . .

loop_
_geom_bond_atom_site_label_1
_geom_bond_atom_site_label_2
_geom_bond_distance
_geom_bond_site_symmetry_2
Cu1 O4 1.918(6) 2_667
Cu1 O5 1.926(6) 1_465
Cu1 O2 1.921(6) 2_677
Cu1 O1 1.935(6) .
Cu2 O11 1.913(6) 1_645
Cu2 O7 1.910(6) .
Cu2 O10 1.930(6) 2_676
Cu2 O8 1.935(5) 2_666
P1 O1 1.490(6) .
P1 O2 1.505(6) .
P1 O3 1.577(6) .
P1 C1 1.810(9) .
P2 O5 1.494(6) .
P2 O4 1.507(6) .
P2 O6 1.573(6) .
P2 C4 1.796(9) .
P3 O8 1.493(6) .
P3 O7 1.531(6) .
P3 O9 1.580(6) .
P3 C13 1.803(8) .
P4 O10 1.498(6) .
P4 O11 1.522(6) .
P4 O12 1.574(7) .
P4 C16 1.800(8) .
O2 Cu1 1.921(6) 2_677
O3 C7 1.464(12) .
O4 Cu1 1.918(6) 2_667
O5 Cu1 1.926(6) 1_645
O6 C10 1.459(12) .
O8 Cu2 1.935(5) 2_666
O9 C19 1.445(12) .
O10 Cu2 1.930(6) 2_676
O11 Cu2 1.913(6) 1_465
O12 C22 1.447(12) .
C1 C6 1.385(13) .
C1 C2 1.388(12) .
C2 C3 1.401(13) .
C3 C4 1.400(13) .
C4 C5 1.385(12) .
C5 C6 1.394(13) .
C7 C8 1.493(15) .
C7 C9 1.514(15) .
C10 C12 1.468(16) .
C10 C11 1.500(15) .
C13 C18 1.386(12) .
C13 C14 1.397(12) .
C14 C15 1.377(12) .
C15 C16 1.394(12) .
C16 C17 1.403(12) .
C17 C18 1.372(12) .
C19 C20 1.490(16) .
C19 C21 1.495(17) .
C22 C24 1.498(16) .
C22 C23 1.491(17) .
